data_4024436
loop_
_publ_author_name
'Kosuke Katagiri'
'Taichi Tohaya'
'Hyuma Masu'
'Masahide Tominaga'
'Isao Azumaya'

_publ_contact_author_address '1314-1 Shido, Sanuki, Kagawa 769-2193, Japan'
_publ_contact_author_email azumayai@kph.bunri-u.ac.jp
_publ_contact_author_name 'Isao Azumaya'
_publ_contact_author_phone '+81 87 894 5111'
_publ_section_title
;
Effect of Aromatic-Aromatic Interactions on the Conformational
Stabilities of Macrocycle and Preorganized Structure during Macrocyclization
;
_journal_name_full 'Journal of Organic Chemistry'
_journal_page_first 2804
_journal_page_last 2810
_journal_paper_doi 10.1021/jo802801n
_journal_volume 74
_journal_year 2009
_chemical_formula_sum 'C50 H42 Cl6 N2 O2'
_chemical_formula_weight 915.56
_chemical_name_systematic
;
 ?
;
_space_group_IT_number 15
_symmetry_cell_setting monoclinic
_symmetry_space_group_name_Hall '-C 2yc'
_symmetry_space_group_name_H-M 'C 1 2/c 1'
_atom_sites_solution_hydrogens geom
_atom_sites_solution_primary direct
_atom_sites_solution_secondary difmap
_audit_creation_method SHELXL-97
_cell_angle_alpha 90.00
_cell_angle_beta 111.575(2)
_cell_angle_gamma 90.00
_cell_formula_units_Z 4
_cell_length_a 30.709(5)
_cell_length_b 8.4717(14)
_cell_length_c 18.198(3)
_cell_measurement_reflns_used 1826
_cell_measurement_temperature 150
_cell_measurement_theta_max 21.60
_cell_measurement_theta_min 2.41
_cell_volume 4402.6(13)
_computing_cell_refinement 'Bruker SMART'
_computing_data_collection 'Bruker SMART'
_computing_data_reduction 'Bruker SAINT'
_computing_molecular_graphics 'Bruker SHELXTL'
_computing_publication_material 'Bruker SHELXTL'
_computing_structure_refinement 'SHELXL-97 (Sheldrick, 1997)'
_computing_structure_solution 'SHELXS-97 (Sheldrick, 1990)'
_diffrn_ambient_temperature 150
_diffrn_measured_fraction_theta_full 0.998
_diffrn_measured_fraction_theta_max 0.956
_diffrn_measurement_device_type 'CCD area detector'
_diffrn_measurement_method 'phi and omega scans'
_diffrn_radiation_monochromator graphite
_diffrn_radiation_source 'fine-focus sealed tube'
_diffrn_radiation_type MoK\a
_diffrn_radiation_wavelength 0.71073
_diffrn_reflns_av_R_equivalents 0.0319
_diffrn_reflns_av_sigmaI/netI 0.0514
_diffrn_reflns_limit_h_max 38
_diffrn_reflns_limit_h_min -36
_diffrn_reflns_limit_k_max 8
_diffrn_reflns_limit_k_min -10
_diffrn_reflns_limit_l_max 22
_diffrn_reflns_limit_l_min -22
_diffrn_reflns_number 10371
_diffrn_reflns_theta_full 25.00
_diffrn_reflns_theta_max 26.60
_diffrn_reflns_theta_min 2.30
_exptl_absorpt_coefficient_mu 0.434
_exptl_absorpt_correction_T_max 0.9914
_exptl_absorpt_correction_T_min 0.9183
_exptl_absorpt_correction_type empirical
_exptl_absorpt_process_details 'SADABS Sheldrick 1996'
_exptl_crystal_colour colourless
_exptl_crystal_density_diffrn 1.381
_exptl_crystal_density_method 'not measured'
_exptl_crystal_description plate
_exptl_crystal_F_000 1896
_exptl_crystal_size_max 0.20
_exptl_crystal_size_mid 0.15
_exptl_crystal_size_min 0.02
_refine_diff_density_max 0.380
_refine_diff_density_min -0.366
_refine_diff_density_rms 0.051
_refine_ls_extinction_method none
_refine_ls_goodness_of_fit_ref 1.129
_refine_ls_hydrogen_treatment mixed
_refine_ls_matrix_type full
_refine_ls_number_parameters 341
_refine_ls_number_reflns 4405
_refine_ls_number_restraints 0
_refine_ls_restrained_S_all 1.129
_refine_ls_R_factor_all 0.1219
_refine_ls_R_factor_gt 0.0638
_refine_ls_shift/su_max 0.000
_refine_ls_shift/su_mean 0.000
_refine_ls_structure_factor_coef Fsqd
_refine_ls_weighting_details 'calc w=1/[\s^2^(Fo^2^)+(0.1000P)^2^+0.0591P] where P=(Fo^2^+2Fc^2^)/3'
_refine_ls_weighting_scheme calc
_refine_ls_wR_factor_gt 0.1687
_refine_ls_wR_factor_ref 0.2015
_reflns_number_gt 2464
_reflns_number_total 4405
_reflns_threshold_expression >2sigma(I)
_cod_data_source_file jo802801n_si_003.cif
_cod_data_source_block dianilide3
_cod_depositor_comments
;
The following automatic conversions were performed:
'_symmetry_cell_setting' value 'Monoclinic' changed to 'monoclinic'
according to '/home/saulius/struct/CIF-dictionaries/cif_core.dic'
dictionary named 'cif_core.dic' version 2.4.1 from 2010-06-29.

Automatic conversion script
Id: cif_fix_enum 1527 2010-12-29 10:47:43Z saulius 
;
_cod_original_sg_symbol_H-M C2/c
_cod_database_code 4024436

loop_
_symmetry_equiv_pos_as_xyz
'x, y, z'
'-x, y, -z+1/2'
'x+1/2, y+1/2, z'
'-x+1/2, y+1/2, -z+1/2'
'-x, -y, -z'
'x, -y, z-1/2'
'-x+1/2, -y+1/2, -z'
'x+1/2, -y+1/2, z-1/2'

loop_
_atom_site_label
_atom_site_type_symbol
_atom_site_fract_x
_atom_site_fract_y
_atom_site_fract_z
_atom_site_U_iso_or_equiv
_atom_site_adp_type
_atom_site_occupancy
_atom_site_symmetry_multiplicity
_atom_site_calc_flag
_atom_site_refinement_flags
_atom_site_disorder_assembly
_atom_site_disorder_group
Cl3 Cl 0.05813(7) 0.50724(19) 0.24923(9) 0.0736(5) Uani 0.747(2) 1 d P A 1
Cl2 Cl 0.13050(5) 0.68979(15) 0.36468(7) 0.0722(5) Uani 0.747(2) 1 d P A 1
Cl1 Cl 0.10242(8) 0.39128(17) 0.40841(9) 0.0936(8) Uani 0.747(2) 1 d P A 1
C3 C 0.04429(12) 0.4736(3) 0.55605(17) 0.0435(8) Uani 1 1 d . . .
H3 H 0.0747 0.4562 0.5944 0.052 Uiso 1 1 calc R . .
C9 C 0.10240(14) 0.0367(4) 0.48552(18) 0.0525(9) Uani 1 1 d . . .
H9 H 0.0915 -0.0137 0.4354 0.063 Uiso 1 1 calc R . .
O1 O -0.01867(9) 0.2065(2) 0.62927(13) 0.0584(7) Uani 1 1 d . . .
C4 C 0.03583(12) 0.6047(3) 0.50713(17) 0.0437(8) Uani 1 1 d . . .
H4 H 0.0605 0.6765 0.5121 0.052 Uiso 1 1 calc R . .
C2 C 0.00862(12) 0.3683(3) 0.54913(17) 0.0426(8) Uani 1 1 d . . .
N1 N 0.05505(11) 0.1583(3) 0.63740(15) 0.0599(9) Uani 1 1 d . . .
C10 C 0.14957(14) 0.0817(4) 0.51945(18) 0.0568(10) Uani 1 1 d . B .
C8 C 0.07147(14) 0.0639(4) 0.52329(18) 0.0531(9) Uani 1 1 d . . .
H8 H 0.0397 0.0325 0.4991 0.064 Uiso 1 1 calc R . .
C16 C 0.24277(13) -0.0234(4) 0.39777(18) 0.0545(9) Uani 1 1 d . . .
C7 C 0.08692(15) 0.1371(4) 0.59652(19) 0.0579(10) Uani 1 1 d . . .
C1 C 0.01355(14) 0.2354(4) 0.60686(17) 0.0516(9) Uani 1 1 d . . .
C19 C 0.27415(12) -0.0672(4) 0.35535(19) 0.0558(9) Uani 1 1 d . B .
C13 C 0.18243(13) 0.0508(4) 0.47810(18) 0.0580(10) Uani 1 1 d . . .
C15 C 0.19662(16) 0.0219(5) 0.3585(2) 0.0521(12) Uani 0.798(4) 1 d P B 1
H15 H 0.1850 0.0279 0.3025 0.063 Uiso 0.798(4) 1 calc PR B 1
C20 C 0.27121(13) 0.0072(5) 0.28642(19) 0.0661(11) Uani 1 1 d . . .
H20 H 0.2487 0.0881 0.2651 0.079 Uiso 1 1 calc R B .
C14 C 0.16691(15) 0.0585(5) 0.3967(2) 0.0513(11) Uani 0.798(4) 1 d P B 1
H14 H 0.1356 0.0891 0.3671 0.062 Uiso 0.798(4) 1 calc PR B 1
C12 C 0.13375(16) 0.1813(5) 0.63163(19) 0.0701(12) Uani 1 1 d . B .
H12 H 0.1446 0.2298 0.6822 0.084 Uiso 1 1 calc R . .
C11 C 0.16452(15) 0.1552(5) 0.59359(19) 0.0695(11) Uani 1 1 d . . .
H11 H 0.1962 0.1875 0.6179 0.083 Uiso 1 1 calc R B .
C5 C 0.06195(17) 0.0518(5) 0.7055(2) 0.0807(14) Uani 1 1 d . . .
H5A H 0.0477 0.1007 0.7408 0.097 Uiso 1 1 calc R . .
H5B H 0.0959 0.0400 0.7359 0.097 Uiso 1 1 calc R . .
C22 C 0.33347(14) -0.1508(5) 0.2779(2) 0.0737(12) Uani 1 1 d . . .
H22 H 0.3539 -0.1792 0.2515 0.088 Uiso 1 1 calc R B .
C6 C 0.0409(2) -0.1081(5) 0.6811(3) 0.1055(19) Uani 1 1 d . . .
H6A H 0.0068 -0.0985 0.6564 0.158 Uiso 1 1 calc R . .
H6B H 0.0490 -0.1763 0.7277 0.158 Uiso 1 1 calc R . .
H6C H 0.0532 -0.1542 0.6432 0.158 Uiso 1 1 calc R . .
C25 C 0.08447(17) 0.5500(5) 0.3532(3) 0.0795(13) Uani 1 1 d . . .
C21 C 0.30088(14) -0.0351(6) 0.2480(2) 0.0834(14) Uani 1 1 d . B .
H21 H 0.2985 0.0169 0.2005 0.100 Uiso 1 1 calc R . .
C23 C 0.33650(18) -0.2256(6) 0.3463(3) 0.0954(15) Uani 1 1 d . B .
H23 H 0.3591 -0.3066 0.3673 0.114 Uiso 1 1 calc R . .
C24 C 0.30737(16) -0.1845(6) 0.3843(3) 0.0938(15) Uani 1 1 d . . .
H24 H 0.3099 -0.2377 0.4317 0.113 Uiso 1 1 calc R B .
C18 C 0.2285(2) 0.0195(9) 0.5189(3) 0.112(3) Uani 0.798(4) 1 d P B 1
H18 H 0.2404 0.0247 0.5750 0.134 Uiso 0.798(4) 1 calc PR B 1
C17 C 0.2580(2) -0.0193(9) 0.4809(3) 0.114(3) Uani 0.798(4) 1 d P B 1
H17 H 0.2897 -0.0443 0.5114 0.136 Uiso 0.798(4) 1 calc PR B 1
Cl4 Cl 0.05437(15) 0.3425(4) 0.3707(2) 0.0575(13) Uani 0.253(2) 1 d P A 2
Cl5 Cl 0.14396(19) 0.4727(6) 0.4455(4) 0.126(3) Uani 0.253(2) 1 d P A 2
Cl6 Cl 0.0901(3) 0.5424(7) 0.2810(4) 0.104(2) Uani 0.253(2) 1 d P A 2
C26 C 0.1820(5) -0.1082(15) 0.4391(8) 0.041(4) Uani 0.202(4) 1 d P B 2
H26 H 0.1613 -0.1885 0.4428 0.050 Uiso 0.202(4) 1 calc PR B 2
C28 C 0.2448(5) 0.1128(15) 0.4274(8) 0.037(4) Uani 0.202(4) 1 d P B 2
H28 H 0.2649 0.1908 0.4195 0.045 Uiso 0.202(4) 1 calc PR B 2
C29 C 0.2169(5) 0.1483(16) 0.4723(8) 0.037(4) Uani 0.202(4) 1 d P B 2
H29 H 0.2224 0.2455 0.5002 0.045 Uiso 0.202(4) 1 calc PR B 2
C27 C 0.2111(5) -0.1374(18) 0.3987(8) 0.042(4) Uani 0.202(4) 1 d P B 2
H27 H 0.2094 -0.2346 0.3718 0.050 Uiso 0.202(4) 1 calc PR B 2
H25 H 0.0644(16) 0.612(6) 0.373(3) 0.117(17) Uiso 1 1 d . . .

loop_
_atom_site_aniso_label
_atom_site_aniso_U_11
_atom_site_aniso_U_22
_atom_site_aniso_U_33
_atom_site_aniso_U_23
_atom_site_aniso_U_13
_atom_site_aniso_U_12
Cl3 0.1123(14) 0.0487(8) 0.0576(8) -0.0058(6) 0.0284(9) -0.0077(9)
Cl2 0.0913(11) 0.0580(9) 0.0620(8) -0.0008(6) 0.0220(7) -0.0025(7)
Cl1 0.170(2) 0.0558(9) 0.0743(10) 0.0297(8) 0.0683(13) 0.0282(12)
C3 0.063(2) 0.0355(17) 0.0355(16) -0.0005(13) 0.0220(15) 0.0079(15)
C9 0.087(3) 0.0392(19) 0.0377(17) -0.0032(14) 0.0300(18) 0.0095(18)
O1 0.1048(19) 0.0372(13) 0.0508(13) 0.0045(10) 0.0494(14) 0.0049(13)
C4 0.071(2) 0.0289(16) 0.0396(16) -0.0032(13) 0.0300(16) 0.0025(15)
C2 0.077(2) 0.0264(15) 0.0338(15) 0.0012(12) 0.0307(16) 0.0099(16)
N1 0.110(2) 0.0424(16) 0.0407(14) 0.0156(12) 0.0438(16) 0.0315(16)
C10 0.085(3) 0.051(2) 0.0362(17) 0.0040(15) 0.0239(18) 0.0234(19)
C8 0.090(3) 0.0358(18) 0.0413(17) 0.0044(14) 0.0335(18) 0.0130(17)
C16 0.070(2) 0.056(2) 0.0380(17) 0.0032(15) 0.0196(17) 0.0238(19)
C7 0.100(3) 0.0416(19) 0.0357(17) 0.0116(14) 0.0292(19) 0.033(2)
C1 0.099(3) 0.0298(17) 0.0369(17) 0.0027(13) 0.0374(19) 0.0143(18)
C19 0.070(2) 0.053(2) 0.0442(18) -0.0080(16) 0.0198(17) 0.0113(18)
C13 0.080(3) 0.058(2) 0.0353(17) 0.0005(15) 0.0206(18) 0.024(2)
C15 0.069(3) 0.049(3) 0.036(2) -0.0058(18) 0.017(2) 0.001(2)
C20 0.067(2) 0.086(3) 0.0411(18) 0.0030(19) 0.0152(18) 0.015(2)
C14 0.064(3) 0.047(3) 0.040(2) -0.0055(18) 0.016(2) 0.005(2)
C12 0.101(3) 0.073(3) 0.0296(17) -0.0024(17) 0.016(2) 0.040(2)
C11 0.085(3) 0.080(3) 0.0362(18) -0.0063(17) 0.0138(18) 0.033(2)
C5 0.153(4) 0.057(2) 0.046(2) 0.0236(17) 0.051(2) 0.043(3)
C22 0.069(3) 0.092(3) 0.065(3) -0.031(2) 0.030(2) 0.002(2)
C6 0.213(6) 0.051(3) 0.087(3) 0.031(2) 0.096(4) 0.042(3)
C25 0.102(3) 0.070(3) 0.083(3) -0.025(2) 0.052(3) -0.002(3)
C21 0.074(3) 0.136(4) 0.043(2) 0.004(2) 0.025(2) 0.012(3)
C23 0.114(4) 0.086(3) 0.107(4) 0.007(3) 0.064(3) 0.043(3)
C24 0.120(4) 0.085(3) 0.100(3) 0.031(3) 0.068(3) 0.057(3)
C18 0.114(5) 0.185(7) 0.032(2) 0.007(3) 0.021(3) 0.096(5)
C17 0.113(5) 0.186(7) 0.035(2) 0.003(3) 0.020(3) 0.096(5)
Cl4 0.080(3) 0.0440(19) 0.057(2) 0.0051(15) 0.035(2) 0.0078(18)
Cl5 0.098(4) 0.056(3) 0.158(5) -0.002(3) -0.030(4) -0.008(3)
Cl6 0.178(7) 0.083(4) 0.105(5) 0.021(3) 0.116(5) 0.013(4)
C26 0.068(11) 0.014(7) 0.045(8) 0.000(6) 0.023(8) -0.014(7)
C28 0.050(9) 0.016(7) 0.051(9) 0.002(6) 0.026(8) -0.004(6)
C29 0.036(8) 0.022(7) 0.044(8) 0.003(6) 0.005(7) -0.014(6)
C27 0.066(11) 0.035(9) 0.033(8) -0.007(6) 0.027(8) -0.010(8)

loop_
_atom_type_symbol
_atom_type_description
_atom_type_scat_dispersion_real
_atom_type_scat_dispersion_imag
_atom_type_scat_source
C C 0.0033 0.0016 'International Tables Vol C Tables 4.2.6.8 and 6.1.1.4'
H H 0.0000 0.0000 'International Tables Vol C Tables 4.2.6.8 and 6.1.1.4'
N N 0.0061 0.0033 'International Tables Vol C Tables 4.2.6.8 and 6.1.1.4'
O O 0.0106 0.0060 'International Tables Vol C Tables 4.2.6.8 and 6.1.1.4'
Cl Cl 0.1484 0.1585 'International Tables Vol C Tables 4.2.6.8 and 6.1.1.4'

loop_
_geom_angle_atom_site_label_1
_geom_angle_atom_site_label_2
_geom_angle_atom_site_label_3
_geom_angle
_geom_angle_site_symmetry_1
_geom_angle_site_symmetry_3
_geom_angle_publ_flag
C2 C3 C4 120.2(3) . . ?
C2 C3 H3 119.9 . . ?
C4 C3 H3 119.9 . . ?
C8 C9 C10 121.6(3) . . ?
C8 C9 H9 119.2 . . ?
C10 C9 H9 119.2 . . ?
C3 C4 C2 120.4(3) . 5_566 ?
C3 C4 H4 119.8 . . ?
C2 C4 H4 119.8 5_566 . ?
C3 C2 C4 119.4(3) . 5_566 ?
C3 C2 C1 123.0(3) . . ?
C4 C2 C1 117.1(3) 5_566 . ?
C1 N1 C7 124.2(3) . . ?
C1 N1 C5 117.3(3) . . ?
C7 N1 C5 116.1(3) . . ?
C11 C10 C9 117.7(3) . . ?
C11 C10 C13 121.5(4) . . ?
C9 C10 C13 120.8(3) . . ?
C9 C8 C7 119.9(4) . . ?
C9 C8 H8 120.1 . . ?
C7 C8 H8 120.1 . . ?
C28 C16 C27 124.1(9) . . ?
C28 C16 C15 81.3(7) . . ?
C27 C16 C15 66.9(7) . . ?
C28 C16 C17 64.9(7) . . ?
C27 C16 C17 87.8(7) . . ?
C15 C16 C17 114.8(4) . . ?
C28 C16 C19 120.6(7) . . ?
C27 C16 C19 115.3(7) . . ?
C15 C16 C19 122.5(3) . . ?
C17 C16 C19 122.7(4) . . ?
C8 C7 C12 119.5(3) . . ?
C8 C7 N1 119.6(4) . . ?
C12 C7 N1 120.8(3) . . ?
O1 C1 N1 121.3(3) . . ?
O1 C1 C2 119.6(3) . . ?
N1 C1 C2 118.9(3) . . ?
C20 C19 C24 117.9(3) . . ?
C20 C19 C16 121.4(3) . . ?
C24 C19 C16 120.7(3) . . ?
C18 C13 C29 58.9(6) . . ?
C18 C13 C14 118.3(4) . . ?
C29 C13 C14 82.0(6) . . ?
C18 C13 C10 121.4(3) . . ?
C29 C13 C10 128.2(7) . . ?
C14 C13 C10 120.3(3) . . ?
C18 C13 C26 84.9(7) . . ?
C29 C13 C26 111.7(9) . . ?
C14 C13 C26 66.5(5) . . ?
C10 C13 C26 120.1(6) . . ?
C14 C15 C16 123.1(4) . . ?
C14 C15 H15 118.4 . . ?
C16 C15 H15 118.4 . . ?
C19 C20 C21 120.5(4) . . ?
C19 C20 H20 119.8 . . ?
C21 C20 H20 119.8 . . ?
C15 C14 C13 120.1(4) . . ?
C15 C14 H14 119.9 . . ?
C13 C14 H14 119.9 . . ?
C11 C12 C7 120.6(3) . . ?
C11 C12 H12 119.7 . . ?
C7 C12 H12 119.7 . . ?
C12 C11 C10 120.8(4) . . ?
C12 C11 H11 119.6 . . ?
C10 C11 H11 119.6 . . ?
N1 C5 C6 112.9(3) . . ?
N1 C5 H5A 109.0 . . ?
C6 C5 H5A 109.0 . . ?
N1 C5 H5B 109.0 . . ?
C6 C5 H5B 109.0 . . ?
H5A C5 H5B 107.8 . . ?
C21 C22 C23 119.3(4) . . ?
C21 C22 H22 120.3 . . ?
C23 C22 H22 120.3 . . ?
C5 C6 H6A 109.5 . . ?
C5 C6 H6B 109.5 . . ?
H6A C6 H6B 109.5 . . ?
C5 C6 H6C 109.5 . . ?
H6A C6 H6C 109.5 . . ?
H6B C6 H6C 109.5 . . ?
Cl6 C25 Cl1 114.1(4) . . ?
Cl6 C25 Cl2 76.9(4) . . ?
Cl1 C25 Cl2 113.2(3) . . ?
Cl6 C25 Cl3 32.8(4) . . ?
Cl1 C25 Cl3 113.4(2) . . ?
Cl2 C25 Cl3 106.5(2) . . ?
Cl6 C25 Cl4 108.9(4) . . ?
Cl1 C25 Cl4 43.89(17) . . ?
Cl2 C25 Cl4 157.1(3) . . ?
Cl3 C25 Cl4 86.4(2) . . ?
Cl6 C25 Cl5 111.8(5) . . ?
Cl1 C25 Cl5 41.7(2) . . ?
Cl2 C25 Cl5 72.2(2) . . ?
Cl3 C25 Cl5 134.9(3) . . ?
Cl4 C25 Cl5 85.3(3) . . ?
Cl6 C25 H25 134(3) . . ?
Cl1 C25 H25 109(3) . . ?
Cl2 C25 H25 101(3) . . ?
Cl3 C25 H25 113(3) . . ?
Cl4 C25 H25 91(3) . . ?
Cl5 C25 H25 111(3) . . ?
C22 C21 C20 120.6(4) . . ?
C22 C21 H21 119.7 . . ?
C20 C21 H21 119.7 . . ?
C24 C23 C22 120.4(4) . . ?
C24 C23 H23 119.8 . . ?
C22 C23 H23 119.8 . . ?
C23 C24 C19 121.4(4) . . ?
C23 C24 H24 119.3 . . ?
C19 C24 H24 119.3 . . ?
C13 C18 C17 121.3(4) . . ?
C13 C18 H18 119.3 . . ?
C17 C18 H18 119.3 . . ?
C18 C17 C16 122.0(5) . . ?
C18 C17 H17 119.0 . . ?
C16 C17 H17 119.0 . . ?
C27 C26 C13 120.9(11) . . ?
C27 C26 H26 119.5 . . ?
C13 C26 H26 119.5 . . ?
C16 C28 C29 119.5(12) . . ?
C16 C28 H28 120.2 . . ?
C29 C28 H28 120.2 . . ?
C13 C29 C28 124.3(12) . . ?
C13 C29 H29 117.9 . . ?
C28 C29 H29 117.9 . . ?
C26 C27 C16 118.9(12) . . ?
C26 C27 H27 120.6 . . ?
C16 C27 H27 120.6 . . ?

loop_
_geom_bond_atom_site_label_1
_geom_bond_atom_site_label_2
_geom_bond_distance
_geom_bond_site_symmetry_2
_geom_bond_publ_flag
Cl3 C25 1.801(5) . ?
Cl2 C25 1.796(5) . ?
Cl1 C25 1.648(5) . ?
C3 C2 1.382(4) . ?
C3 C4 1.387(4) . ?
C3 H3 0.9500 . ?
C9 C8 1.381(5) . ?
C9 C10 1.403(5) . ?
C9 H9 0.9500 . ?
O1 C1 1.225(4) . ?
C4 C2 1.392(4) 5_566 ?
C4 H4 0.9500 . ?
C2 C4 1.392(4) 5_566 ?
C2 C1 1.509(4) . ?
N1 C1 1.356(4) . ?
N1 C7 1.442(4) . ?
N1 C5 1.484(4) . ?
C10 C11 1.401(5) . ?
C10 C13 1.487(5) . ?
C8 C7 1.386(4) . ?
C8 H8 0.9500 . ?
C16 C28 1.265(13) . ?
C16 C27 1.374(15) . ?
C16 C15 1.386(6) . ?
C16 C17 1.410(5) . ?
C16 C19 1.486(5) . ?
C7 C12 1.393(5) . ?
C19 C20 1.377(5) . ?
C19 C24 1.382(5) . ?
C13 C18 1.360(6) . ?
C13 C29 1.378(13) . ?
C13 C14 1.381(5) . ?
C13 C26 1.521(14) . ?
C15 C14 1.370(6) . ?
C15 H15 0.9500 . ?
C20 C21 1.384(5) . ?
C20 H20 0.9500 . ?
C14 H14 0.9500 . ?
C12 C11 1.379(5) . ?
C12 H12 0.9500 . ?
C11 H11 0.9500 . ?
C5 C6 1.496(6) . ?
C5 H5A 0.9900 . ?
C5 H5B 0.9900 . ?
C22 C21 1.362(6) . ?
C22 C23 1.369(6) . ?
C22 H22 0.9500 . ?
C6 H6A 0.9800 . ?
C6 H6B 0.9800 . ?
C6 H6C 0.9800 . ?
C25 Cl6 1.389(6) . ?
C25 Cl4 2.065(6) . ?
C25 Cl5 2.081(7) . ?
C25 H25 0.97(5) . ?
C21 H21 0.9500 . ?
C23 C24 1.362(5) . ?
C23 H23 0.9500 . ?
C24 H24 0.9500 . ?
C18 C17 1.367(7) . ?
C18 H18 0.9500 . ?
C17 H17 0.9500 . ?
C26 C27 1.37(2) . ?
C26 H26 0.9500 . ?
C28 C29 1.42(2) . ?
C28 H28 0.9500 . ?
C29 H29 0.9500 . ?
C27 H27 0.9500 . ?
